data_1503009
loop_
_publ_author_name
'Jiang, Kun'
'Jia, Zhi-Jun'
'Yin, Xiang'
'Wu, Li'
'Chen, Ying-Chun'

_publ_section_title
;
 Asymmetric quadruple aminocatalytic domino reactions to fused carbocycles
 incorporating a spirooxindole motif.
;
_journal_issue 12
_journal_name_full 'Organic letters'
_journal_page_first 2766
_journal_page_last 2769
_journal_paper_doi 10.1021/ol100857s
_journal_volume 12
_journal_year 2010
_chemical_absolute_configuration rm
_chemical_formula_sum 'C31 H29 N O5 S2'
_chemical_formula_weight 559.67
_chemical_name_systematic
; 
 ? 
;
_space_group_IT_number 19
_symmetry_cell_setting orthorhombic
_symmetry_space_group_name_Hall 'P 2ac 2ab'
_symmetry_space_group_name_H-M 'P 21 21 21'
_atom_sites_solution_hydrogens geom
_atom_sites_solution_primary direct
_atom_sites_solution_secondary difmap
_audit_creation_method SHELXL-97
_cell_angle_alpha 90.00
_cell_angle_beta 90.00
_cell_angle_gamma 90.00
_cell_formula_units_Z 4
_cell_length_a 6.3188(10)
_cell_length_b 19.093(3)
_cell_length_c 25.261(4)
_cell_measurement_reflns_used 7240
_cell_measurement_temperature 184(2)
_cell_measurement_theta_max 28.34
_cell_measurement_theta_min 1.34
_cell_volume 3047.6(8)
_computing_cell_refinement 'Bruker apex II'
_computing_data_collection 'Bruker apex II'
_computing_data_reduction 'Bruker SAINT'
_computing_molecular_graphics 'Bruker SHELXTL'
_computing_publication_material 'Bruker SHELXTL'
_computing_structure_refinement 'SHELXL-97 (Sheldrick, 1997)'
_computing_structure_solution 'SHELXS-97 (Sheldrick, 1990)'
_diffrn_ambient_temperature 184(2)
_diffrn_measured_fraction_theta_full 0.989
_diffrn_measured_fraction_theta_max 0.969
_diffrn_measurement_device_type 'CCD area detector'
_diffrn_measurement_method 'phi and omega scans'
_diffrn_radiation_monochromator graphite
_diffrn_radiation_source 'fine-focus sealed tube'
_diffrn_radiation_type MoK\a
_diffrn_radiation_wavelength 0.71073
_diffrn_reflns_av_R_equivalents 0.0942
_diffrn_reflns_av_sigmaI/netI 0.1372
_diffrn_reflns_limit_h_max 8
_diffrn_reflns_limit_h_min -7
_diffrn_reflns_limit_k_max 24
_diffrn_reflns_limit_k_min -25
_diffrn_reflns_limit_l_max 33
_diffrn_reflns_limit_l_min -27
_diffrn_reflns_number 21164
_diffrn_reflns_theta_full 28.34
_diffrn_reflns_theta_max 28.34
_diffrn_reflns_theta_min 1.34
_exptl_absorpt_coefficient_mu 0.213
_exptl_absorpt_correction_T_max 0.9770
_exptl_absorpt_correction_T_min 0.9527
_exptl_absorpt_correction_type multi-scan
_exptl_absorpt_process_details sadabs
_exptl_crystal_colour colourless
_exptl_crystal_density_diffrn 1.220
_exptl_crystal_density_method 'not measured'
_exptl_crystal_description block
_exptl_crystal_F_000 1176
_exptl_crystal_size_max 0.23
_exptl_crystal_size_mid 0.15
_exptl_crystal_size_min 0.11
_platon_squeeze_details
;
;
_refine_diff_density_max 1.184
_refine_diff_density_min -0.529
_refine_diff_density_rms 0.248
_refine_ls_abs_structure_details 'None, Friedel Pairs merged'
_refine_ls_abs_structure_Flack -0.15(19)
_refine_ls_extinction_coef 0.035(4)
_refine_ls_extinction_method SHELXL
_refine_ls_goodness_of_fit_ref 1.011
_refine_ls_hydrogen_treatment constr
_refine_ls_matrix_type full
_refine_ls_number_parameters 359
_refine_ls_number_reflns 7240
_refine_ls_number_restraints 0
_refine_ls_restrained_S_all 1.011
_refine_ls_R_factor_all 0.1704
_refine_ls_R_factor_gt 0.0967
_refine_ls_shift/su_max 0.001
_refine_ls_shift/su_mean 0.000
_refine_ls_structure_factor_coef Fsqd
_refine_ls_weighting_details 'calc w=1/[\s^2^(Fo^2^)+(0.1618P)^2^+0.0000P] where P=(Fo^2^+2Fc^2^)/3'
_refine_ls_weighting_scheme calc
_refine_ls_wR_factor_gt 0.2466
_refine_ls_wR_factor_ref 0.2920
_reflns_number_gt 3731
_reflns_number_total 7240
_reflns_threshold_expression >2sigma(I)
_cod_data_source_file ol100857s_si_002.cif
_cod_data_source_block 3h
_cod_depositor_comments
;
The following automatic conversions were performed:

'_symmetry_cell_setting' value 'Orthorhombic' changed to
'orthorhombic' according to
/home/saulius/struct/CIF-dictionaries/cif_core.dic dictionary named
'cif_core.dic' version 2.4.2 from 2011-04-26.

Automatic conversion script
Id: cif_fix_values 1715 2011-07-08 13:25:40Z adriana 
;
_cod_original_sg_symbol_H-M P2(1)2(1)2(1)
_cod_database_code 1503009

loop_
_symmetry_equiv_pos_as_xyz
'x, y, z'
'-x+1/2, -y, z+1/2'
'-x, y+1/2, -z+1/2'
'x+1/2, -y+1/2, -z'

loop_
_atom_site_label
_atom_site_type_symbol
_atom_site_fract_x
_atom_site_fract_y
_atom_site_fract_z
_atom_site_U_iso_or_equiv
_atom_site_adp_type
_atom_site_occupancy
_atom_site_symmetry_multiplicity
_atom_site_calc_flag
_atom_site_refinement_flags
S1 S 0.7195(3) 0.06710(9) 0.98956(7) 0.0493(5) Uani 1 1 d .
S2 S 0.7382(5) -0.21519(13) 0.84188(15) 0.1118(11) Uani 1 1 d .
N1 N 0.1333(8) 0.1590(2) 0.82644(19) 0.0376(11) Uani 1 1 d .
O1 O 0.0195(7) 0.0481(2) 0.84799(16) 0.0427(10) Uani 1 1 d .
O2 O 0.5409(7) 0.08894(19) 0.77025(15) 0.0411(10) Uani 1 1 d .
O3 O 0.9722(9) -0.0746(3) 0.76619(19) 0.0655(14) Uani 1 1 d .
O4 O 0.8031(8) -0.0053(2) 0.70859(17) 0.0556(13) Uani 1 1 d .
O5 O 0.1534(8) 0.0109(2) 1.03936(18) 0.0541(12) Uani 1 1 d .
C1 C 0.1477(9) 0.0960(3) 0.8512(2) 0.0363(13) Uani 1 1 d .
C2 C 0.3610(9) 0.0941(3) 0.8825(2) 0.0313(12) Uani 1 1 d .
C3 C 0.4429(9) 0.1680(3) 0.8737(2) 0.0314(12) Uani 1 1 d .
C4 C 0.3076(10) 0.2027(3) 0.8389(2) 0.0368(13) Uani 1 1 d .
C5 C 0.3416(12) 0.2704(3) 0.8218(2) 0.0461(16) Uani 1 1 d .
H5 H 0.2448 0.2929 0.7985 0.055 Uiso 1 1 calc R
C6 C 0.5199(12) 0.3043(3) 0.8394(3) 0.0484(17) Uani 1 1 d .
H6 H 0.5487 0.3507 0.8278 0.058 Uiso 1 1 calc R
C7 C 0.6580(12) 0.2712(3) 0.8739(2) 0.0481(17) Uani 1 1 d .
H7 H 0.7791 0.2957 0.8863 0.058 Uiso 1 1 calc R
C8 C 0.6221(10) 0.2024(3) 0.8909(2) 0.0377(13) Uani 1 1 d .
H8 H 0.7196 0.1798 0.9139 0.045 Uiso 1 1 calc R
C9 C 0.3164(9) 0.0748(3) 0.9431(2) 0.0349(12) Uani 1 1 d .
H9 H 0.1764 0.0956 0.9527 0.042 Uiso 1 1 calc R
C10 C 0.4793(10) 0.1057(3) 0.9799(2) 0.0363(13) Uani 1 1 d .
C11 C 0.4602(9) 0.1705(2) 1.00967(19) 0.0267(11) Uani 1 1 d .
H11 H 0.3401 0.2003 1.0109 0.032 Uiso 1 1 calc R
C12 C 0.6556(13) 0.1808(3) 1.0367(3) 0.0509(18) Uani 1 1 d .
H12 H 0.6782 0.2202 1.0591 0.061 Uiso 1 1 calc R
C13 C 0.8043(12) 0.1329(3) 1.0293(2) 0.0507(17) Uani 1 1 d .
H13 H 0.9418 0.1352 1.0444 0.061 Uiso 1 1 calc R
C14 C 0.3031(10) -0.0033(3) 0.9539(2) 0.0370(13) Uani 1 1 d .
C15 C 0.3651(10) -0.0533(3) 0.9196(2) 0.0407(14) Uani 1 1 d .
H15 H 0.3665 -0.1007 0.9309 0.049 Uiso 1 1 calc R
C16 C 0.4310(10) -0.0367(3) 0.8649(2) 0.0367(14) Uani 1 1 d .
H16 H 0.3013 -0.0413 0.8425 0.044 Uiso 1 1 calc R
C17 C 0.5046(9) 0.0378(3) 0.8589(2) 0.0307(12) Uani 1 1 d .
H17 H 0.6422 0.0411 0.8782 0.037 Uiso 1 1 calc R
C18 C 0.5586(9) 0.0393(3) 0.8002(2) 0.0340(13) Uani 1 1 d .
C19 C 0.6174(11) -0.0357(3) 0.7844(2) 0.0385(14) Uani 1 1 d .
H19 H 0.5016 -0.0533 0.7609 0.046 Uiso 1 1 calc R
C20 C 0.6041(10) -0.0775(3) 0.8366(2) 0.0375(13) Uani 1 1 d .
H20 H 0.7397 -0.0712 0.8564 0.045 Uiso 1 1 calc R
C21 C 0.5627(12) -0.1550(3) 0.8302(2) 0.0473(17) Uani 1 1 d .
C22 C 0.3662(10) -0.1898(2) 0.8087(2) 0.0281(12) Uani 1 1 d .
H22 H 0.2441 -0.1666 0.7954 0.034 Uiso 1 1 calc R
C23 C 0.397(2) -0.2632(5) 0.8120(4) 0.095(4) Uani 1 1 d .
H23 H 0.2903 -0.2958 0.8021 0.114 Uiso 1 1 calc R
C24 C 0.577(2) -0.2824(4) 0.8293(5) 0.103(4) Uani 1 1 d .
H24 H 0.6160 -0.3300 0.8344 0.124 Uiso 1 1 calc R
C25 C 0.8216(11) -0.0414(3) 0.7533(2) 0.0432(15) Uani 1 1 d .
C26 C 0.9693(11) -0.0024(3) 0.6667(3) 0.0479(16) Uani 1 1 d .
C27 C 1.0037(15) -0.0744(4) 0.6458(3) 0.069(2) Uani 1 1 d .
H27A H 1.1133 -0.0733 0.6184 0.104 Uiso 1 1 calc R
H27B H 0.8714 -0.0921 0.6306 0.104 Uiso 1 1 calc R
H27C H 1.0489 -0.1053 0.6747 0.104 Uiso 1 1 calc R
C28 C 0.8647(18) 0.0434(5) 0.6262(3) 0.101(4) Uani 1 1 d .
H28A H 0.7742 0.0777 0.6440 0.152 Uiso 1 1 calc R
H28B H 0.7784 0.0144 0.6025 0.152 Uiso 1 1 calc R
H28C H 0.9731 0.0678 0.6055 0.152 Uiso 1 1 calc R
C29 C 1.1630(16) 0.0283(5) 0.6892(4) 0.093(3) Uani 1 1 d .
H29A H 1.1268 0.0705 0.7092 0.140 Uiso 1 1 calc R
H29B H 1.2605 0.0405 0.6605 0.140 Uiso 1 1 calc R
H29C H 1.2307 -0.0058 0.7127 0.140 Uiso 1 1 calc R
C30 C 0.2259(11) -0.0263(3) 1.0051(2) 0.0427(15) Uani 1 1 d .
H30 H 0.2331 -0.0751 1.0124 0.051 Uiso 1 1 calc R
C31 C -0.0219(11) 0.1762(4) 0.7851(3) 0.0491(16) Uani 1 1 d .
H31A H -0.0993 0.1338 0.7751 0.074 Uiso 1 1 calc R
H31B H 0.0518 0.1950 0.7541 0.074 Uiso 1 1 calc R
H31C H -0.1215 0.2112 0.7987 0.074 Uiso 1 1 calc R

loop_
_atom_site_aniso_label
_atom_site_aniso_U_11
_atom_site_aniso_U_22
_atom_site_aniso_U_33
_atom_site_aniso_U_23
_atom_site_aniso_U_13
_atom_site_aniso_U_12
S1 0.0453(10) 0.0570(9) 0.0456(9) -0.0032(8) -0.0029(7) -0.0017(8)
S2 0.090(2) 0.0650(14) 0.180(3) 0.0020(16) 0.012(2) 0.0157(14)
N1 0.032(3) 0.042(3) 0.040(3) 0.005(2) -0.004(2) -0.001(2)
O1 0.028(2) 0.049(2) 0.051(3) 0.0054(19) -0.0050(19) -0.0077(19)
O2 0.053(3) 0.035(2) 0.035(2) 0.0023(17) 0.002(2) 0.0049(19)
O3 0.063(3) 0.083(3) 0.051(3) 0.008(3) 0.006(3) 0.030(3)
O4 0.055(3) 0.064(3) 0.047(3) 0.009(2) 0.015(2) 0.018(2)
O5 0.053(3) 0.068(3) 0.042(2) 0.007(2) 0.009(2) -0.008(2)
C1 0.028(3) 0.047(3) 0.034(3) -0.002(3) 0.000(2) 0.003(3)
C2 0.032(3) 0.030(3) 0.032(3) -0.002(2) 0.004(2) 0.002(2)
C3 0.033(3) 0.032(3) 0.029(3) -0.002(2) 0.005(2) 0.002(2)
C4 0.038(3) 0.034(3) 0.039(3) -0.006(2) 0.002(3) 0.004(3)
C5 0.062(5) 0.036(3) 0.041(3) 0.001(3) 0.002(3) 0.005(3)
C6 0.067(5) 0.032(3) 0.046(4) 0.004(3) -0.001(3) -0.007(3)
C7 0.061(5) 0.042(3) 0.042(3) -0.009(3) 0.008(3) -0.014(3)
C8 0.041(4) 0.042(3) 0.031(3) -0.002(2) 0.004(3) -0.007(3)
C9 0.030(3) 0.043(3) 0.032(3) 0.002(2) 0.002(2) -0.005(3)
C10 0.040(4) 0.039(3) 0.030(3) 0.002(2) -0.001(3) -0.006(3)
C11 0.033(3) 0.029(2) 0.017(2) 0.006(2) -0.001(2) -0.009(2)
C12 0.074(5) 0.042(3) 0.036(3) -0.007(3) 0.006(3) -0.012(4)
C13 0.052(5) 0.063(4) 0.037(3) 0.003(3) -0.006(3) -0.019(4)
C14 0.038(4) 0.038(3) 0.035(3) 0.000(2) 0.000(3) -0.004(3)
C15 0.045(4) 0.037(3) 0.039(3) 0.003(2) -0.004(3) -0.003(3)
C16 0.040(4) 0.036(3) 0.034(3) -0.004(2) 0.003(2) -0.004(3)
C17 0.026(3) 0.032(3) 0.035(3) -0.001(2) 0.000(2) -0.006(2)
C18 0.026(3) 0.044(3) 0.033(3) -0.007(3) -0.003(2) -0.002(2)
C19 0.046(4) 0.032(3) 0.038(3) -0.006(2) 0.001(3) 0.000(3)
C20 0.036(3) 0.036(3) 0.040(3) -0.003(2) 0.008(3) 0.002(2)
C21 0.070(5) 0.035(3) 0.036(3) -0.004(3) 0.005(3) 0.001(3)
C22 0.042(3) 0.0092(19) 0.033(3) 0.0092(18) -0.012(2) -0.010(2)
C23 0.164(12) 0.052(5) 0.070(6) -0.012(4) -0.006(7) -0.039(7)
C24 0.168(12) 0.028(4) 0.113(8) -0.009(4) 0.050(8) 0.024(5)
C25 0.053(4) 0.040(3) 0.037(3) -0.002(3) 0.004(3) 0.001(3)
C26 0.052(4) 0.045(3) 0.047(4) -0.004(3) 0.017(3) 0.002(3)
C27 0.086(6) 0.062(4) 0.061(5) -0.024(4) 0.028(4) -0.014(4)
C28 0.126(9) 0.115(8) 0.062(5) 0.041(5) 0.046(6) 0.057(7)
C29 0.088(8) 0.100(6) 0.092(7) -0.021(5) 0.016(6) -0.044(6)
C30 0.048(4) 0.040(3) 0.040(3) 0.000(3) 0.005(3) -0.010(3)
C31 0.037(4) 0.066(4) 0.044(4) 0.011(3) 0.002(3) 0.006(3)

loop_
_atom_type_symbol
_atom_type_description
_atom_type_scat_dispersion_real
_atom_type_scat_dispersion_imag
_atom_type_scat_source
C C 0.0033 0.0016 'International Tables Vol C Tables 4.2.6.8 and 6.1.1.4'
H H 0.0000 0.0000 'International Tables Vol C Tables 4.2.6.8 and 6.1.1.4'
N N 0.0061 0.0033 'International Tables Vol C Tables 4.2.6.8 and 6.1.1.4'
O O 0.0106 0.0060 'International Tables Vol C Tables 4.2.6.8 and 6.1.1.4'
S S 0.1246 0.1234 'International Tables Vol C Tables 4.2.6.8 and 6.1.1.4'

loop_
_geom_angle_atom_site_label_1
_geom_angle_atom_site_label_2
_geom_angle_atom_site_label_3
_geom_angle
C13 S1 C10 92.6(3)
C21 S2 C24 95.3(5)
C1 N1 C4 111.5(5)
C1 N1 C31 124.7(5)
C4 N1 C31 123.1(5)
C25 O4 C26 124.1(5)
O1 C1 N1 125.9(5)
O1 C1 C2 125.9(5)
N1 C1 C2 108.2(5)
C3 C2 C17 113.2(4)
C3 C2 C1 101.4(4)
C17 C2 C1 109.3(4)
C3 C2 C9 114.5(4)
C17 C2 C9 108.5(4)
C1 C2 C9 109.7(4)
C8 C3 C4 118.5(5)
C8 C3 C2 132.5(5)
C4 C3 C2 108.9(5)
C5 C4 C3 123.2(6)
C5 C4 N1 127.0(6)
C3 C4 N1 109.8(5)
C6 C5 C4 117.8(6)
C6 C5 H5 121.1
C4 C5 H5 121.1
C5 C6 C7 120.4(6)
C5 C6 H6 119.8
C7 C6 H6 119.8
C6 C7 C8 121.2(6)
C6 C7 H7 119.4
C8 C7 H7 119.4
C3 C8 C7 118.9(6)
C3 C8 H8 120.6
C7 C8 H8 120.6
C10 C9 C14 108.1(5)
C10 C9 C2 112.3(4)
C14 C9 C2 114.1(4)
C10 C9 H9 107.3
C14 C9 H9 107.3
C2 C9 H9 107.3
C11 C10 C9 126.6(5)
C11 C10 S1 111.6(4)
C9 C10 S1 121.8(4)
C12 C11 C10 107.1(5)
C12 C11 H11 126.4
C10 C11 H11 126.4
C13 C12 C11 116.8(5)
C13 C12 H12 121.6
C11 C12 H12 121.6
C12 C13 S1 111.9(6)
C12 C13 H13 124.1
S1 C13 H13 124.1
C15 C14 C30 117.1(5)
C15 C14 C9 124.3(5)
C30 C14 C9 118.5(5)
C14 C15 C16 122.1(5)
C14 C15 H15 118.9
C16 C15 H15 118.9
C15 C16 C17 112.6(5)
C15 C16 C20 122.2(5)
C17 C16 C20 102.4(5)
C15 C16 H16 106.2
C17 C16 H16 106.2
C20 C16 H16 106.2
C16 C17 C18 100.7(4)
C16 C17 C2 116.2(5)
C18 C17 C2 120.1(5)
C16 C17 H17 106.2
C18 C17 H17 106.2
C2 C17 H17 106.2
O2 C18 C17 126.8(5)
O2 C18 C19 125.9(5)
C17 C18 C19 107.0(4)
C25 C19 C18 114.2(5)
C25 C19 C20 116.9(5)
C18 C19 C20 104.3(4)
C25 C19 H19 107.0
C18 C19 H19 107.0
C20 C19 H19 107.0
C21 C20 C16 115.3(5)
C21 C20 C19 115.1(5)
C16 C20 C19 100.2(4)
C21 C20 H20 108.6
C16 C20 H20 108.6
C19 C20 H20 108.6
C22 C21 C20 127.7(6)
C22 C21 S2 108.5(4)
C20 C21 S2 123.7(5)
C23 C22 C21 107.5(7)
C23 C22 H22 126.2
C21 C22 H22 126.2
C24 C23 C22 115.3(9)
C24 C23 H23 122.4
C22 C23 H23 122.4
C23 C24 S2 112.9(7)
C23 C24 H24 123.5
S2 C24 H24 123.5
O3 C25 O4 125.4(6)
O3 C25 C19 125.3(6)
O4 C25 C19 109.2(6)
C29 C26 C27 112.5(7)
C29 C26 O4 109.2(6)
C27 C26 O4 108.6(5)
C29 C26 C28 113.5(8)
C27 C26 C28 111.0(7)
O4 C26 C28 101.3(6)
C26 C27 H27A 109.5
C26 C27 H27B 109.5
H27A C27 H27B 109.5
C26 C27 H27C 109.5
H27A C27 H27C 109.5
H27B C27 H27C 109.5
C26 C28 H28A 109.5
C26 C28 H28B 109.5
H28A C28 H28B 109.5
C26 C28 H28C 109.5
H28A C28 H28C 109.5
H28B C28 H28C 109.5
C26 C29 H29A 109.5
C26 C29 H29B 109.5
H29A C29 H29B 109.5
C26 C29 H29C 109.5
H29A C29 H29C 109.5
H29B C29 H29C 109.5
O5 C30 C14 125.9(6)
O5 C30 H30 117.0
C14 C30 H30 117.0
N1 C31 H31A 109.5
N1 C31 H31B 109.5
H31A C31 H31B 109.5
N1 C31 H31C 109.5
H31A C31 H31C 109.5
H31B C31 H31C 109.5

loop_
_geom_bond_atom_site_label_1
_geom_bond_atom_site_label_2
_geom_bond_distance
S1 C13 1.695(7)
S1 C10 1.705(7)
S2 C21 1.624(7)
S2 C24 1.668(13)
N1 C1 1.359(7)
N1 C4 1.417(8)
N1 C31 1.469(8)
O1 C1 1.225(7)
O2 C18 1.219(6)
O3 C25 1.189(8)
O4 C25 1.328(7)
O4 C26 1.491(8)
O5 C30 1.210(7)
C1 C2 1.563(8)
C2 C3 1.520(7)
C2 C17 1.528(8)
C2 C9 1.598(7)
C3 C8 1.379(8)
C3 C4 1.393(8)
C4 C5 1.382(8)
C5 C6 1.373(10)
C5 H5 0.9500
C6 C7 1.386(10)
C6 H6 0.9500
C7 C8 1.401(8)
C7 H7 0.9500
C8 H8 0.9500
C9 C10 1.508(8)
C9 C14 1.517(8)
C9 H9 1.0000
C10 C11 1.453(7)
C11 C12 1.425(9)
C11 H11 0.9500
C12 C13 1.324(10)
C12 H12 0.9500
C13 H13 0.9500
C14 C15 1.349(8)
C14 C30 1.452(8)
C15 C16 1.477(8)
C15 H15 0.9500
C16 C17 1.504(7)
C16 C20 1.520(8)
C16 H16 1.0000
C17 C18 1.520(8)
C17 H17 1.0000
C18 C19 1.531(7)
C19 C25 1.514(9)
C19 C20 1.544(8)
C19 H19 1.0000
C20 C21 1.513(8)
C20 H20 1.0000
C21 C22 1.509(9)
C22 C23 1.419(10)
C22 H22 0.9500
C23 C24 1.275(15)
C23 H23 0.9500
C24 H24 0.9500
C26 C29 1.470(11)
C26 C27 1.489(9)
C26 C28 1.500(11)
C27 H27A 0.9800
C27 H27B 0.9800
C27 H27C 0.9800
C28 H28A 0.9800
C28 H28B 0.9800
C28 H28C 0.9800
C29 H29A 0.9800
C29 H29B 0.9800
C29 H29C 0.9800
C30 H30 0.9500
C31 H31A 0.9800
C31 H31B 0.9800
C31 H31C 0.9800

loop_
_geom_torsion_atom_site_label_1
_geom_torsion_atom_site_label_2
_geom_torsion_atom_site_label_3
_geom_torsion_atom_site_label_4
_geom_torsion
C4 N1 C1 O1 179.7(5)
C31 N1 C1 O1 -10.0(9)
C4 N1 C1 C2 -2.8(6)
C31 N1 C1 C2 167.5(5)
O1 C1 C2 C3 -177.7(5)
N1 C1 C2 C3 4.8(5)
O1 C1 C2 C17 62.5(7)
N1 C1 C2 C17 -115.0(5)
O1 C1 C2 C9 -56.3(7)
N1 C1 C2 C9 126.2(5)
C17 C2 C3 C8 -64.2(8)
C1 C2 C3 C8 178.9(6)
C9 C2 C3 C8 60.9(8)
C17 C2 C3 C4 111.9(5)
C1 C2 C3 C4 -5.1(5)
C9 C2 C3 C4 -123.1(5)
C8 C3 C4 C5 -1.5(8)
C2 C3 C4 C5 -178.2(5)
C8 C3 C4 N1 -179.5(5)
C2 C3 C4 N1 3.8(6)
C1 N1 C4 C5 -178.5(6)
C31 N1 C4 C5 11.0(9)
C1 N1 C4 C3 -0.5(6)
C31 N1 C4 C3 -171.1(5)
C3 C4 C5 C6 1.1(9)
N1 C4 C5 C6 178.8(6)
C4 C5 C6 C7 -1.0(9)
C5 C6 C7 C8 1.3(10)
C4 C3 C8 C7 1.7(8)
C2 C3 C8 C7 177.4(6)
C6 C7 C8 C3 -1.6(9)
C3 C2 C9 C10 -38.0(7)
C17 C2 C9 C10 89.4(5)
C1 C2 C9 C10 -151.2(5)
C3 C2 C9 C14 -161.6(5)
C17 C2 C9 C14 -34.1(7)
C1 C2 C9 C14 85.3(6)
C14 C9 C10 C11 -136.4(5)
C2 C9 C10 C11 96.8(6)
C14 C9 C10 S1 45.6(6)
C2 C9 C10 S1 -81.2(5)
C13 S1 C10 C11 -2.0(4)
C13 S1 C10 C9 176.3(5)
C9 C10 C11 C12 -177.0(5)
S1 C10 C11 C12 1.2(5)
C10 C11 C12 C13 0.5(7)
C11 C12 C13 S1 -2.1(8)
C10 S1 C13 C12 2.3(5)
C10 C9 C14 C15 -112.5(7)
C2 C9 C14 C15 13.3(9)
C10 C9 C14 C30 65.2(7)
C2 C9 C14 C30 -169.1(5)
C30 C14 C15 C16 175.2(6)
C9 C14 C15 C16 -7.1(10)
C14 C15 C16 C17 23.0(9)
C14 C15 C16 C20 145.5(6)
C15 C16 C17 C18 -179.6(5)
C20 C16 C17 C18 47.4(5)
C15 C16 C17 C2 -48.1(7)
C20 C16 C17 C2 178.8(5)
C3 C2 C17 C16 -178.6(5)
C1 C2 C17 C16 -66.4(6)
C9 C2 C17 C16 53.2(6)
C3 C2 C17 C18 -56.9(7)
C1 C2 C17 C18 55.3(6)
C9 C2 C17 C18 174.9(5)
C16 C17 C18 O2 146.9(6)
C2 C17 C18 O2 17.9(9)
C16 C17 C18 C19 -27.2(6)
C2 C17 C18 C19 -156.2(5)
O2 C18 C19 C25 54.5(8)
C17 C18 C19 C25 -131.3(5)
O2 C18 C19 C20 -176.7(6)
C17 C18 C19 C20 -2.5(6)
C15 C16 C20 C21 59.7(8)
C17 C16 C20 C21 -173.2(5)
C15 C16 C20 C19 -176.1(5)
C17 C16 C20 C19 -49.0(5)
C25 C19 C20 C21 -77.8(7)
C18 C19 C20 C21 155.1(5)
C25 C19 C20 C16 158.0(5)
C18 C19 C20 C16 30.9(6)
C16 C20 C21 C22 50.1(8)
C19 C20 C21 C22 -65.8(8)
C16 C20 C21 S2 -134.8(5)
C19 C20 C21 S2 109.3(6)
C24 S2 C21 C22 -6.6(6)
C24 S2 C21 C20 177.5(6)
C20 C21 C22 C23 -177.9(7)
S2 C21 C22 C23 6.4(7)
C21 C22 C23 C24 -2.8(12)
C22 C23 C24 S2 -2.0(13)
C21 S2 C24 C23 5.4(10)
C26 O4 C25 O3 1.4(10)
C26 O4 C25 C19 -176.6(5)
C18 C19 C25 O3 121.1(7)
C20 C19 C25 O3 -1.0(9)
C18 C19 C25 O4 -61.0(6)
C20 C19 C25 O4 177.0(5)
C25 O4 C26 C29 -61.0(8)
C25 O4 C26 C27 62.0(8)
C25 O4 C26 C28 179.0(7)
C15 C14 C30 O5 -175.6(7)
C9 C14 C30 O5 6.5(10)

loop_
_platon_squeeze_void_nr
_platon_squeeze_void_average_x
_platon_squeeze_void_average_y
_platon_squeeze_void_average_z
_platon_squeeze_void_volume
_platon_squeeze_void_count_electrons
_platon_squeeze_void_content
1 -0.052 0.250 0.500 224 54 ' '
2 -0.010 0.750 1.000 224 54 ' '
